data_4028461
loop_
_publ_author_name
'Wan Teng Teo'
'Weidong Rao'
'Ming Joo Koh'
'Philip Wai Hong Chan'

_publ_section_title
;
 Gold-Catalyzed Domino Aminocyclization/1,3-Sulfonyl Migration of
 N-Substituted N-Sulfonyl-aminobut-3-yn-2-ols to 1-Substituted
 3-Sulfonyl-1H-pyrroles
;
_journal_name_full 'Journal of Organic Chemistry'
_journal_page_first 7508
_journal_page_last 7517
_journal_paper_doi 10.1021/jo401083m
_journal_volume 78
_journal_year 2013
_chemical_absolute_configuration ad
_chemical_formula_moiety 'C33 H31 N O3 S'
_chemical_formula_sum 'C33 H31 N O3 S'
_chemical_formula_weight 521.65
_chemical_name_systematic
; 
 ? 
;
_space_group_IT_number 4
_symmetry_cell_setting monoclinic
_symmetry_space_group_name_Hall 'P 2yb'
_symmetry_space_group_name_H-M 'P 1 21 1'
_atom_sites_solution_hydrogens geom
_atom_sites_solution_primary direct
_atom_sites_solution_secondary difmap
_audit_creation_method SHELXL-97
_cell_angle_alpha 90.00
_cell_angle_beta 106.912(2)
_cell_angle_gamma 90.00
_cell_formula_units_Z 2
_cell_length_a 10.6441(9)
_cell_length_b 7.9916(7)
_cell_length_c 17.1445(13)
_cell_measurement_reflns_used 2765
_cell_measurement_temperature 103(2)
_cell_measurement_theta_max 21.85
_cell_measurement_theta_min 2.48
_cell_volume 1395.3(2)
_computing_cell_refinement 'Bruker SAINT'
_computing_data_collection 'Bruker APEX2'
_computing_data_reduction 'Bruker SAINT'
_computing_molecular_graphics 'Bruker SHELXTL'
_computing_publication_material 'Bruker SHELXTL'
_computing_structure_refinement 'SHELXL-97 (Sheldrick, 2008)'
_computing_structure_solution 'SHELXS-97 (Sheldrick, 2008)'
_diffrn_ambient_temperature 103(2)
_diffrn_measured_fraction_theta_full 0.984
_diffrn_measured_fraction_theta_max 0.984
_diffrn_measurement_device_type 'Bruker APEX-II CCD'
_diffrn_measurement_method '\f and \w scans'
_diffrn_radiation_monochromator graphite
_diffrn_radiation_source 'fine-focus sealed tube'
_diffrn_radiation_type MoK\a
_diffrn_radiation_wavelength 0.71073
_diffrn_reflns_av_R_equivalents 0.0356
_diffrn_reflns_av_sigmaI/netI 0.0634
_diffrn_reflns_limit_h_max 13
_diffrn_reflns_limit_h_min -14
_diffrn_reflns_limit_k_max 10
_diffrn_reflns_limit_k_min -10
_diffrn_reflns_limit_l_max 22
_diffrn_reflns_limit_l_min -22
_diffrn_reflns_number 11361
_diffrn_reflns_theta_full 28.03
_diffrn_reflns_theta_max 28.03
_diffrn_reflns_theta_min 2.00
_exptl_absorpt_coefficient_mu 0.150
_exptl_absorpt_correction_T_max 0.9677
_exptl_absorpt_correction_T_min 0.9424
_exptl_absorpt_correction_type multi-scan
_exptl_absorpt_process_details sadabs
_exptl_crystal_colour colourless
_exptl_crystal_density_diffrn 1.242
_exptl_crystal_description block
_exptl_crystal_F_000 552
_exptl_crystal_size_max 0.40
_exptl_crystal_size_mid 0.38
_exptl_crystal_size_min 0.22
_refine_diff_density_max 0.177
_refine_diff_density_min -0.251
_refine_diff_density_rms 0.050
_refine_ls_abs_structure_details 'Flack H D (1983), Acta Cryst. A39, 876-881'
_refine_ls_abs_structure_Flack 0.06(8)
_refine_ls_extinction_method none
_refine_ls_goodness_of_fit_ref 1.030
_refine_ls_hydrogen_treatment constr
_refine_ls_matrix_type full
_refine_ls_number_parameters 345
_refine_ls_number_reflns 6469
_refine_ls_number_restraints 1
_refine_ls_restrained_S_all 1.030
_refine_ls_R_factor_all 0.0787
_refine_ls_R_factor_gt 0.0508
_refine_ls_shift/su_max 0.001
_refine_ls_shift/su_mean 0.000
_refine_ls_structure_factor_coef Fsqd
_refine_ls_weighting_details 'calc w=1/[\s^2^(Fo^2^)+(0.0589P)^2^+0.0000P] where P=(Fo^2^+2Fc^2^)/3'
_refine_ls_weighting_scheme calc
_refine_ls_wR_factor_gt 0.1149
_refine_ls_wR_factor_ref 0.1281
_reflns_number_gt 4674
_reflns_number_total 6469
_reflns_threshold_expression >2sigma(I)
_cod_data_source_file jo401083m_si_003.cif
_cod_data_source_block chan203
_cod_database_code 4028461

loop_
_symmetry_equiv_pos_as_xyz
'x, y, z'
'-x, y+1/2, -z'

loop_
_atom_site_label
_atom_site_type_symbol
_atom_site_fract_x
_atom_site_fract_y
_atom_site_fract_z
_atom_site_U_iso_or_equiv
_atom_site_adp_type
_atom_site_occupancy
_atom_site_symmetry_multiplicity
_atom_site_calc_flag
_atom_site_refinement_flags
C1 C 0.7379(3) 0.6160(4) 0.55100(18) 0.0574(8) Uani 1 1 d .
H1 H 0.8029 0.6858 0.5399 0.069 Uiso 1 1 calc R
C2 C 0.7263(4) 0.6080(5) 0.62817(19) 0.0698(10) Uani 1 1 d .
H2 H 0.7838 0.6717 0.6705 0.084 Uiso 1 1 calc R
C3 C 0.6328(4) 0.5092(5) 0.6449(2) 0.0741(11) Uani 1 1 d .
H3 H 0.6249 0.5053 0.6986 0.089 Uiso 1 1 calc R
C4 C 0.5508(4) 0.4163(6) 0.5848(2) 0.0742(10) Uani 1 1 d .
H4 H 0.4858 0.3478 0.5967 0.089 Uiso 1 1 calc R
C5 C 0.5619(3) 0.4215(4) 0.50616(17) 0.0572(8) Uani 1 1 d .
H5 H 0.5052 0.3557 0.4644 0.069 Uiso 1 1 calc R
C6 C 0.6557(3) 0.5229(3) 0.48884(16) 0.0412(6) Uani 1 1 d .
C7 C 0.6640(3) 0.5370(4) 0.40685(17) 0.0446(7) Uani 1 1 d .
C8 C 0.6659(3) 0.5545(3) 0.33876(17) 0.0423(6) Uani 1 1 d .
C9 C 0.6613(3) 0.5809(3) 0.25226(15) 0.0382(6) Uani 1 1 d .
C10 C 0.5956(2) 0.4319(3) 0.19991(15) 0.0371(6) Uani 1 1 d .
C11 C 0.5808(3) 0.2764(3) 0.23131(17) 0.0448(7) Uani 1 1 d .
H11 H 0.6155 0.2570 0.2882 0.054 Uiso 1 1 calc R
C12 C 0.5161(3) 0.1487(4) 0.1812(2) 0.0555(8) Uani 1 1 d .
H12 H 0.5067 0.0426 0.2039 0.067 Uiso 1 1 calc R
C13 C 0.4655(3) 0.1745(5) 0.0990(2) 0.0626(9) Uani 1 1 d .
H13 H 0.4202 0.0869 0.0648 0.075 Uiso 1 1 calc R
C14 C 0.4806(3) 0.3275(5) 0.06621(19) 0.0617(9) Uani 1 1 d .
H14 H 0.4469 0.3452 0.0091 0.074 Uiso 1 1 calc R
C15 C 0.5445(3) 0.4551(4) 0.11617(17) 0.0501(7) Uani 1 1 d .
H15 H 0.5538 0.5608 0.0931 0.060 Uiso 1 1 calc R
C16 C 0.8035(2) 0.6035(3) 0.24287(15) 0.0334(5) Uani 1 1 d .
H16 H 0.7945 0.5865 0.1837 0.040 Uiso 1 1 calc R
C17 C 0.8981(3) 0.4672(3) 0.28852(17) 0.0419(6) Uani 1 1 d .
H17A H 0.9089 0.4780 0.3476 0.050 Uiso 1 1 calc R
H17B H 0.8587 0.3562 0.2709 0.050 Uiso 1 1 calc R
C18 C 1.0322(3) 0.4754(3) 0.27447(17) 0.0413(6) Uani 1 1 d .
C19 C 1.1399(3) 0.5387(4) 0.3333(2) 0.0641(9) Uani 1 1 d .
H19 H 1.1306 0.5782 0.3836 0.077 Uiso 1 1 calc R
C20 C 1.2620(3) 0.5446(5) 0.3188(3) 0.0859(13) Uani 1 1 d .
H20 H 1.3356 0.5890 0.3591 0.103 Uiso 1 1 calc R
C21 C 1.2767(4) 0.4872(6) 0.2471(4) 0.0895(14) Uani 1 1 d .
H21 H 1.3598 0.4931 0.2370 0.107 Uiso 1 1 calc R
C22 C 1.1720(4) 0.4217(5) 0.1903(2) 0.0757(11) Uani 1 1 d .
H22 H 1.1828 0.3791 0.1409 0.091 Uiso 1 1 calc R
C23 C 1.0498(3) 0.4157(4) 0.20303(18) 0.0517(7) Uani 1 1 d .
H23 H 0.9773 0.3700 0.1622 0.062 Uiso 1 1 calc R
C24 C 0.9084(3) 0.8354(4) 0.34659(16) 0.0497(7) Uani 1 1 d .
H24A H 0.9899 0.8988 0.3505 0.060 Uiso 1 1 calc R
H24B H 0.9326 0.7373 0.3832 0.060 Uiso 1 1 calc R
C25 C 0.8187(4) 0.9437(4) 0.37654(19) 0.0614(9) Uani 1 1 d .
H25 H 0.7280 0.9154 0.3597 0.074 Uiso 1 1 calc R
C26 C 0.8521(5) 1.0706(6) 0.4225(2) 0.1034(15) Uani 1 1 d .
H26A H 0.9417 1.1036 0.4409 0.124 Uiso 1 1 calc R
H26B H 0.7876 1.1325 0.4386 0.124 Uiso 1 1 calc R
C27 C 0.9592(3) 0.8414(3) 0.13567(15) 0.0392(6) Uani 1 1 d .
C28 C 1.0893(3) 0.8855(4) 0.16817(17) 0.0559(8) Uani 1 1 d .
H28 H 1.1169 0.9430 0.2188 0.067 Uiso 1 1 calc R
C29 C 1.1792(3) 0.8462(4) 0.12724(19) 0.0593(8) Uani 1 1 d .
H29 H 1.2686 0.8767 0.1503 0.071 Uiso 1 1 calc R
C30 C 1.1422(3) 0.7635(4) 0.05357(18) 0.0535(8) Uani 1 1 d .
C31 C 1.2421(4) 0.7225(6) 0.0096(2) 0.0847(12) Uani 1 1 d .
H31A H 1.3297 0.7553 0.0434 0.127 Uiso 1 1 calc R
H31B H 1.2208 0.7836 -0.0422 0.127 Uiso 1 1 calc R
H31C H 1.2408 0.6020 -0.0011 0.127 Uiso 1 1 calc R
C32 C 1.0115(3) 0.7193(4) 0.02235(19) 0.0551(8) Uani 1 1 d .
H32 H 0.9840 0.6609 -0.0280 0.066 Uiso 1 1 calc R
C33 C 0.9201(3) 0.7576(4) 0.06238(17) 0.0492(7) Uani 1 1 d .
H33 H 0.8307 0.7264 0.0396 0.059 Uiso 1 1 calc R
N1 N 0.8548(2) 0.7748(2) 0.26236(12) 0.0377(5) Uani 1 1 d .
O1 O 0.58320(19) 0.7263(2) 0.22689(12) 0.0482(5) Uani 1 1 d .
H1A H 0.6031 0.7713 0.1878 0.072 Uiso 1 1 calc R
O2 O 0.71766(19) 0.8778(3) 0.12822(11) 0.0559(5) Uani 1 1 d .
O3 O 0.8810(2) 1.0631(2) 0.22126(14) 0.0644(6) Uani 1 1 d .
S1 S 0.84435(7) 0.90225(8) 0.18637(4) 0.04335(18) Uani 1 1 d .

loop_
_atom_site_aniso_label
_atom_site_aniso_U_11
_atom_site_aniso_U_22
_atom_site_aniso_U_33
_atom_site_aniso_U_23
_atom_site_aniso_U_13
_atom_site_aniso_U_12
C1 0.063(2) 0.0554(19) 0.0528(18) -0.0024(15) 0.0157(16) -0.0103(16)
C2 0.093(3) 0.067(2) 0.0415(17) -0.0074(16) 0.0083(18) 0.000(2)
C3 0.098(3) 0.090(3) 0.0439(19) 0.0091(18) 0.034(2) 0.024(2)
C4 0.071(2) 0.097(3) 0.064(2) 0.020(2) 0.0353(18) -0.004(2)
C5 0.0549(19) 0.067(2) 0.0513(16) 0.0019(16) 0.0183(14) -0.0108(17)
C6 0.0415(15) 0.0450(16) 0.0409(14) -0.0006(12) 0.0181(12) 0.0019(12)
C7 0.0448(16) 0.0499(17) 0.0433(15) -0.0027(13) 0.0194(13) -0.0005(13)
C8 0.0386(15) 0.0427(16) 0.0516(16) -0.0041(13) 0.0227(13) -0.0003(12)
C9 0.0363(15) 0.0414(15) 0.0423(14) 0.0026(12) 0.0201(12) 0.0064(12)
C10 0.0299(13) 0.0423(17) 0.0436(13) -0.0006(12) 0.0176(11) 0.0049(11)
C11 0.0465(17) 0.0429(16) 0.0483(15) 0.0031(13) 0.0186(14) 0.0055(13)
C12 0.054(2) 0.0403(16) 0.080(2) -0.0068(15) 0.0319(18) -0.0035(14)
C13 0.051(2) 0.073(2) 0.068(2) -0.0272(18) 0.0251(18) -0.0104(17)
C14 0.053(2) 0.083(2) 0.0462(16) -0.0087(17) 0.0086(15) -0.0064(18)
C15 0.0475(17) 0.059(2) 0.0463(16) 0.0038(13) 0.0173(14) -0.0011(14)
C16 0.0349(14) 0.0328(13) 0.0358(12) 0.0002(10) 0.0156(11) 0.0001(11)
C17 0.0390(15) 0.0385(14) 0.0528(16) 0.0052(12) 0.0203(13) 0.0059(12)
C18 0.0317(14) 0.0346(13) 0.0563(17) 0.0078(12) 0.0109(13) 0.0040(11)
C19 0.0430(19) 0.060(2) 0.078(2) -0.0063(18) -0.0003(16) 0.0102(15)
C20 0.0324(19) 0.066(3) 0.143(4) 0.004(3) -0.001(2) 0.0001(17)
C21 0.041(2) 0.076(3) 0.160(5) 0.033(3) 0.044(3) 0.012(2)
C22 0.072(2) 0.080(3) 0.095(3) 0.023(2) 0.054(2) 0.026(2)
C23 0.0433(16) 0.0539(17) 0.0616(17) 0.0020(16) 0.0210(13) 0.0099(15)
C24 0.0551(19) 0.0503(16) 0.0420(15) -0.0056(13) 0.0116(14) -0.0004(14)
C25 0.072(2) 0.060(2) 0.0561(18) -0.0128(15) 0.0239(16) 0.0032(16)
C26 0.124(4) 0.100(3) 0.086(3) -0.039(3) 0.030(3) 0.013(3)
C27 0.0445(16) 0.0361(13) 0.0408(14) 0.0038(11) 0.0184(12) -0.0025(12)
C28 0.0521(18) 0.070(2) 0.0489(15) -0.0147(16) 0.0202(13) -0.0144(17)
C29 0.0397(17) 0.080(2) 0.0617(18) -0.0135(16) 0.0203(15) -0.0148(16)
C30 0.054(2) 0.0553(19) 0.0589(18) 0.0016(15) 0.0285(16) 0.0027(15)
C31 0.073(3) 0.106(3) 0.093(3) -0.012(2) 0.052(2) 0.008(2)
C32 0.064(2) 0.0576(19) 0.0474(16) -0.0072(14) 0.0225(16) -0.0011(16)
C33 0.0456(18) 0.0560(18) 0.0469(15) -0.0031(14) 0.0149(14) -0.0080(14)
N1 0.0438(13) 0.0339(12) 0.0391(11) 0.0007(9) 0.0182(10) -0.0017(10)
O1 0.0411(11) 0.0422(11) 0.0679(13) 0.0066(9) 0.0264(10) 0.0128(9)
O2 0.0420(11) 0.0719(15) 0.0550(11) 0.0208(11) 0.0160(9) 0.0128(11)
O3 0.0942(17) 0.0352(11) 0.0812(15) -0.0024(11) 0.0530(13) -0.0018(11)
S1 0.0507(4) 0.0353(3) 0.0509(4) 0.0066(3) 0.0257(3) 0.0039(3)

loop_
_atom_type_symbol
_atom_type_description
_atom_type_scat_dispersion_real
_atom_type_scat_dispersion_imag
_atom_type_scat_source
C C 0.0033 0.0016 'International Tables Vol C Tables 4.2.6.8 and 6.1.1.4'
H H 0.0000 0.0000 'International Tables Vol C Tables 4.2.6.8 and 6.1.1.4'
N N 0.0061 0.0033 'International Tables Vol C Tables 4.2.6.8 and 6.1.1.4'
O O 0.0106 0.0060 'International Tables Vol C Tables 4.2.6.8 and 6.1.1.4'
S S 0.1246 0.1234 'International Tables Vol C Tables 4.2.6.8 and 6.1.1.4'

loop_
_geom_angle_atom_site_label_1
_geom_angle_atom_site_label_2
_geom_angle_atom_site_label_3
_geom_angle
C2 C1 C6 120.4(3)
C2 C1 H1 119.8
C6 C1 H1 119.8
C3 C2 C1 120.5(3)
C3 C2 H2 119.8
C1 C2 H2 119.8
C4 C3 C2 120.2(3)
C4 C3 H3 119.9
C2 C3 H3 119.9
C3 C4 C5 120.1(3)
C3 C4 H4 119.9
C5 C4 H4 119.9
C6 C5 C4 119.8(3)
C6 C5 H5 120.1
C4 C5 H5 120.1
C1 C6 C5 119.0(3)
C1 C6 C7 120.4(3)
C5 C6 C7 120.6(3)
C8 C7 C6 176.6(3)
C7 C8 C9 176.9(3)
O1 C9 C8 105.6(2)
O1 C9 C10 109.3(2)
C8 C9 C10 110.6(2)
O1 C9 C16 111.6(2)
C8 C9 C16 111.4(2)
C10 C9 C16 108.48(19)
C11 C10 C15 117.8(2)
C11 C10 C9 123.7(2)
C15 C10 C9 118.4(2)
C12 C11 C10 121.0(3)
C12 C11 H11 119.5
C10 C11 H11 119.5
C13 C12 C11 120.2(3)
C13 C12 H12 119.9
C11 C12 H12 119.9
C12 C13 C14 119.8(3)
C12 C13 H13 120.1
C14 C13 H13 120.1
C13 C14 C15 120.0(3)
C13 C14 H14 120.0
C15 C14 H14 120.0
C14 C15 C10 121.1(3)
C14 C15 H15 119.4
C10 C15 H15 119.4
N1 C16 C17 113.5(2)
N1 C16 C9 112.7(2)
C17 C16 C9 111.9(2)
N1 C16 H16 106.0
C17 C16 H16 106.0
C9 C16 H16 106.0
C18 C17 C16 113.3(2)
C18 C17 H17A 108.9
C16 C17 H17A 108.9
C18 C17 H17B 108.9
C16 C17 H17B 108.9
H17A C17 H17B 107.7
C23 C18 C19 118.5(3)
C23 C18 C17 120.3(3)
C19 C18 C17 121.2(3)
C18 C19 C20 120.0(4)
C18 C19 H19 120.0
C20 C19 H19 120.0
C21 C20 C19 120.5(4)
C21 C20 H20 119.7
C19 C20 H20 119.7
C22 C21 C20 119.5(3)
C22 C21 H21 120.2
C20 C21 H21 120.2
C21 C22 C23 121.0(4)
C21 C22 H22 119.5
C23 C22 H22 119.5
C18 C23 C22 120.4(3)
C18 C23 H23 119.8
C22 C23 H23 119.8
N1 C24 C25 115.2(2)
N1 C24 H24A 108.5
C25 C24 H24A 108.5
N1 C24 H24B 108.5
C25 C24 H24B 108.5
H24A C24 H24B 107.5
C26 C25 C24 125.9(4)
C26 C25 H25 117.0
C24 C25 H25 117.0
C25 C26 H26A 120.0
C25 C26 H26B 120.0
H26A C26 H26B 120.0
C33 C27 C28 119.6(2)
C33 C27 S1 121.0(2)
C28 C27 S1 119.3(2)
C29 C28 C27 120.0(3)
C29 C28 H28 120.0
C27 C28 H28 120.0
C28 C29 C30 121.4(3)
C28 C29 H29 119.3
C30 C29 H29 119.3
C29 C30 C32 117.7(3)
C29 C30 C31 120.5(3)
C32 C30 C31 121.8(3)
C30 C31 H31A 109.5
C30 C31 H31B 109.5
H31A C31 H31B 109.5
C30 C31 H31C 109.5
H31A C31 H31C 109.5
H31B C31 H31C 109.5
C33 C32 C30 121.8(3)
C33 C32 H32 119.1
C30 C32 H32 119.1
C27 C33 C32 119.5(3)
C27 C33 H33 120.3
C32 C33 H33 120.3
C24 N1 C16 122.7(2)
C24 N1 S1 119.69(18)
C16 N1 S1 117.60(16)
C9 O1 H1A 109.5
O3 S1 O2 120.07(14)
O3 S1 N1 106.33(12)
O2 S1 N1 107.51(12)
O3 S1 C27 108.18(13)
O2 S1 C27 105.41(12)
N1 S1 C27 109.02(12)

loop_
_geom_bond_atom_site_label_1
_geom_bond_atom_site_label_2
_geom_bond_distance
C1 C2 1.366(4)
C1 C6 1.383(4)
C1 H1 0.9500
C2 C3 1.365(5)
C2 H2 0.9500
C3 C4 1.360(5)
C3 H3 0.9500
C4 C5 1.388(4)
C4 H4 0.9500
C5 C6 1.383(4)
C5 H5 0.9500
C6 C7 1.438(4)
C7 C8 1.182(3)
C8 C9 1.485(4)
C9 O1 1.421(3)
C9 C10 1.532(4)
C9 C16 1.579(3)
C10 C11 1.382(4)
C10 C15 1.392(4)
C11 C12 1.381(4)
C11 H11 0.9500
C12 C13 1.371(5)
C12 H12 0.9500
C13 C14 1.375(5)
C13 H13 0.9500
C14 C15 1.377(4)
C14 H14 0.9500
C15 H15 0.9500
C16 N1 1.476(3)
C16 C17 1.535(3)
C16 H16 1.0000
C17 C18 1.517(4)
C17 H17A 0.9900
C17 H17B 0.9900
C18 C23 1.377(4)
C18 C19 1.385(4)
C19 C20 1.394(5)
C19 H19 0.9500
C20 C21 1.364(6)
C20 H20 0.9500
C21 C22 1.353(6)
C21 H21 0.9500
C22 C23 1.382(4)
C22 H22 0.9500
C23 H23 0.9500
C24 N1 1.472(3)
C24 C25 1.487(4)
C24 H24A 0.9900
C24 H24B 0.9900
C25 C26 1.271(5)
C25 H25 0.9500
C26 H26A 0.9500
C26 H26B 0.9500
C27 C33 1.377(4)
C27 C28 1.379(4)
C27 S1 1.762(3)
C28 C29 1.377(4)
C28 H28 0.9500
C29 C30 1.378(4)
C29 H29 0.9500
C30 C32 1.383(5)
C30 C31 1.508(4)
C31 H31A 0.9800
C31 H31B 0.9800
C31 H31C 0.9800
C32 C33 1.379(4)
C32 H32 0.9500
C33 H33 0.9500
N1 S1 1.632(2)
O1 H1A 0.8400
O2 S1 1.438(2)
O3 S1 1.423(2)
